data_7062005
loop_
_publ_author_name
'Hulushe, Siya T.'
'Malan, Frederick P.'
'Hosten, Eric C.'
'Lobb, Kevin A.'
'Khanye, Setshaba D.'
'Watkins, Gareth M.'

_publ_section_title
;
 Photo-and thermoresponsive N-salicylideneaniline derivatives: solid-state
 studies and structural aspects
;
_journal_name_full 'New Journal of Chemistry'
_journal_paper_doi 10.1039/D1NJ03056F
_journal_year 2022
_chemical_absolute_configuration unk
_chemical_formula_moiety 'C14 H14 N2 O6'
_chemical_formula_sum 'C14 H14 N2 O6'
_chemical_formula_weight 306.27
_chemical_name_common 5-nitrosalicylaldehyde-o-anisidine
_chemical_name_systematic 2-((E)-(2-methoxyphenyliminio)methyl)-4-nitrophenolate
_space_group_crystal_system monoclinic
_space_group_IT_number 15
_space_group_name_Hall '-C 2yc'
_space_group_name_H-M_alt 'C 1 2/c 1'
_atom_sites_solution_hydrogens mixed
_atom_sites_solution_primary dual
_atom_sites_solution_secondary difmap
_audit_creation_method SHELXL-2016/6
_audit_update_record
;
2022-07-18 deposited with the CCDC.	2022-10-24 downloaded from the CCDC.
;
_cell_angle_alpha 90
_cell_angle_beta 111.788(2)
_cell_angle_gamma 90
_cell_formula_units_Z 8
_cell_length_a 26.0543(14)
_cell_length_b 6.9252(4)
_cell_length_c 15.7729(9)
_cell_measurement_reflns_used 3540
_cell_measurement_temperature 150(2)
_cell_measurement_theta_max 23.23
_cell_measurement_theta_min 2.66
_cell_volume 2642.6(3)
_computing_cell_refinement 'Bruker SAINT'
_computing_data_collection 'Bruker APEX4'
_computing_data_reduction 'Bruker SAINT'
_computing_molecular_graphics 'Bruker SHELXTL'
_computing_publication_material 'Bruker SHELXTL'
_computing_structure_refinement 'SHELXL-2016/6 (Sheldrick, 2016)'
_computing_structure_solution 'SHELXT 2014/5 (Sheldrick, 2014)'
_diffrn_ambient_temperature 150(2)
_diffrn_detector_area_resol_mean 7.98
_diffrn_measured_fraction_theta_full 0.999
_diffrn_measured_fraction_theta_max 0.999
_diffrn_measurement_device_type 'Bruker APEX-IV CCD'
_diffrn_measurement_method '\f and \w scans'
_diffrn_radiation_monochromator graphite
_diffrn_radiation_probe x-ray
_diffrn_radiation_type MoK\a
_diffrn_radiation_wavelength 0.71073
_diffrn_reflns_av_R_equivalents 0.1147
_diffrn_reflns_av_unetI/netI 0.0328
_diffrn_reflns_Laue_measured_fraction_full 0.999
_diffrn_reflns_Laue_measured_fraction_max 0.999
_diffrn_reflns_limit_h_max 29
_diffrn_reflns_limit_h_min -29
_diffrn_reflns_limit_k_max 7
_diffrn_reflns_limit_k_min -7
_diffrn_reflns_limit_l_max 17
_diffrn_reflns_limit_l_min -17
_diffrn_reflns_number 34814
_diffrn_reflns_point_group_measured_fraction_full 0.999
_diffrn_reflns_point_group_measured_fraction_max 0.999
_diffrn_reflns_theta_full 23.572
_diffrn_reflns_theta_max 23.572
_diffrn_reflns_theta_min 2.664
_diffrn_source 'rotating-anode X-ray tube'
_exptl_absorpt_coefficient_mu 0.112
_exptl_absorpt_correction_T_max 0.7449
_exptl_absorpt_correction_T_min 0.6338
_exptl_absorpt_correction_type multi-scan
_exptl_absorpt_process_details 'SADABS-2016/2 (Bruker AXS)'
_exptl_crystal_colour red-orange
_exptl_crystal_density_diffrn 1.459
_exptl_crystal_density_method 'Not measured'
_exptl_crystal_description prism
_exptl_crystal_F_000 1216
_exptl_crystal_recrystallization_method 'slow evaporation from water/methanol mixture'
_exptl_crystal_size_max 0.345
_exptl_crystal_size_mid 0.181
_exptl_crystal_size_min 0.167
_refine_diff_density_max 0.019
_refine_diff_density_min -0.013
_refine_diff_density_rms 0.004
_refine_ls_extinction_method none
_refine_ls_goodness_of_fit_ref 1.022
_refine_ls_hydrogen_treatment mixed
_refine_ls_matrix_type full
_refine_ls_number_parameters 202
_refine_ls_number_reflns 1970
_refine_ls_number_restraints 0
_refine_ls_restrained_S_all 1.022
_refine_ls_R_factor_all 0.1179
_refine_ls_R_factor_gt 0.0607
_refine_ls_shift/su_max 0.153
_refine_ls_shift/su_mean 0.013
_refine_ls_structure_factor_coef Fsqd
_refine_ls_weighting_details 'w=1/[\s^2^(Fo^2^)+(0.0878P)^2^+0.0701P] where P=(Fo^2^+2Fc^2^)/3'
_refine_ls_weighting_scheme calc
_refine_ls_wR_factor_gt 0.1506
_refine_ls_wR_factor_ref 0.2317
_reflns_Friedel_coverage 0.000
_reflns_number_gt 1278
_reflns_number_total 1970
_reflns_threshold_expression 'I > 2\s(I)'
_cod_data_source_file d1nj03056f3.cif
_cod_data_source_block SOLVE_1D_a
_cod_original_sg_symbol_Hall '-C 2yn'
_cod_original_sg_symbol_H-M 'C 2/c'
_cod_database_code 7062005
_shelx_space_group_comment
;
The symmetry employed for this shelxl refinement is uniquely defined
by the following loop, which should always be used as a source of
symmetry information in preference to the above space-group names.
They are only intended as comments.
;
_shelx_estimated_absorpt_t_min 0.962
_shelx_estimated_absorpt_t_max 0.981

loop_
_space_group_symop_operation_xyz
'x, y, z'
'-x, y, -z+1/2'
'x+1/2, y+1/2, z'
'-x+1/2, y+1/2, -z+1/2'
'-x, -y, -z'
'x, -y, z-1/2'
'-x+1/2, -y+1/2, -z'
'x+1/2, -y+1/2, z-1/2'

loop_
_atom_site_label
_atom_site_type_symbol
_atom_site_fract_x
_atom_site_fract_y
_atom_site_fract_z
_atom_site_U_iso_or_equiv
_atom_site_adp_type
_atom_site_occupancy
_atom_site_site_symmetry_order
_atom_site_calc_flag
_atom_site_refinement_flags_posn
_atom_site_refinement_flags_adp
_atom_site_refinement_flags_occupancy
_atom_site_disorder_assembly
_atom_site_disorder_group
O1 O 0.51300(14) 0.2591(5) 0.6136(2) 0.0872(17) Uani 1 1 d . . . . .
O4 O 0.38197(14) 0.3535(5) 0.5448(2) 0.0885(18) Uani 1 1 d . . . . .
O2 O 0.65978(15) 0.0872(6) 0.3866(2) 0.0966(18) Uani 1 1 d . . . . .
N1 N 0.44276(15) 0.2965(5) 0.4504(3) 0.0789(18) Uani 1 1 d . . . . .
H1 H 0.452489 0.294337 0.510073 0.095 Uiso 1 1 calc R U . . .
O3 O 0.71715(15) 0.0318(6) 0.5239(3) 0.1047(19) Uani 1 1 d . . . . .
N2 N 0.67073(17) 0.0793(6) 0.4692(3) 0.0878(18) Uani 1 1 d . . . . .
O5 O 0.500000 0.5120(9) 0.750000 0.124(3) Uani 1 2 d S T P . .
O6 O 0.500000 0.0123(9) 0.750000 0.119(2) Uani 1 2 d S T P . .
C11 C 0.53646(18) 0.2173(6) 0.4822(3) 0.0767(18) Uani 1 1 d . . . . .
C15 C 0.62918(19) 0.1255(7) 0.5058(3) 0.0806(18) Uani 1 1 d . . . . .
C1 C 0.48213(19) 0.2576(6) 0.4205(3) 0.0777(18) Uani 1 1 d . . . . .
H1A H 0.474243 0.256436 0.356632 0.093 Uiso 1 1 calc R U . . .
C12 C 0.5497(2) 0.2165(7) 0.5801(3) 0.0799(18) Uani 1 1 d . . . . .
C22 C 0.35450(19) 0.3744(7) 0.4527(3) 0.0795(18) Uani 1 1 d . . . . .
C21 C 0.38684(18) 0.3414(7) 0.4003(3) 0.0779(18) Uani 1 1 d . . . . .
C16 C 0.57711(19) 0.1727(7) 0.4474(3) 0.0799(18) Uani 1 1 d . . . . .
H16 H 0.568613 0.175130 0.383422 0.096 Uiso 1 1 calc R U . . .
C13 C 0.6044(2) 0.1630(7) 0.6358(3) 0.0836(19) Uani 1 1 d . . . . .
H13 H 0.614243 0.157006 0.700114 0.100 Uiso 1 1 calc R U . . .
C14 C 0.6431(2) 0.1201(7) 0.6005(3) 0.0846(19) Uani 1 1 d . . . . .
H14 H 0.679596 0.086554 0.639731 0.101 Uiso 1 1 calc R U . . .
C23 C 0.29893(19) 0.4237(7) 0.4106(3) 0.0854(19) Uani 1 1 d . . . . .
H23 H 0.277011 0.449991 0.445776 0.102 Uiso 1 1 calc R U . . .
C26 C 0.3631(2) 0.3478(7) 0.3064(3) 0.0839(19) Uani 1 1 d . . . . .
H26 H 0.384670 0.320988 0.270745 0.101 Uiso 1 1 calc R U . . .
C24 C 0.2765(2) 0.4335(8) 0.3166(3) 0.090(2) Uani 1 1 d . . . . .
H24 H 0.238770 0.468509 0.286990 0.108 Uiso 1 1 calc R U . . .
C25 C 0.3078(2) 0.3934(8) 0.2645(3) 0.090(2) Uani 1 1 d . . . . .
H25 H 0.291157 0.397233 0.199724 0.108 Uiso 1 1 calc R U . . .
C27 C 0.3520(2) 0.3970(8) 0.6030(3) 0.090(2) Uani 1 1 d . . . . .
H27A H 0.338964 0.530899 0.593039 0.136 Uiso 1 1 calc R U . . .
H27B H 0.376381 0.379815 0.666972 0.136 Uiso 1 1 calc R U . . .
H27C H 0.320253 0.309816 0.588535 0.136 Uiso 1 1 calc R U . . .
H5WA H 0.502(3) 0.444(12) 0.701(5) 0.15(3) Uiso 1 1 d . . . . .
H6WA H 0.506(5) 0.127(17) 0.700(7) 0.24(5) Uiso 1 1 d . . . . .

loop_
_atom_site_aniso_label
_atom_site_aniso_U_11
_atom_site_aniso_U_22
_atom_site_aniso_U_33
_atom_site_aniso_U_23
_atom_site_aniso_U_13
_atom_site_aniso_U_12
O1 0.090(2) 0.096(3) 0.080(2) 0.0005(16) 0.0361(17) 0.0052(17)
O4 0.091(3) 0.101(3) 0.078(2) -0.0019(16) 0.0364(17) 0.0048(17)
O2 0.099(3) 0.108(3) 0.090(3) 0.0040(19) 0.0446(19) 0.0105(19)
N1 0.081(3) 0.080(3) 0.077(2) 0.0004(17) 0.0309(19) 0.0010(18)
O3 0.085(3) 0.126(3) 0.104(3) 0.006(2) 0.036(2) 0.014(2)
N2 0.085(3) 0.090(3) 0.094(3) 0.007(2) 0.039(2) 0.004(2)
O5 0.188(7) 0.095(4) 0.094(4) 0.000 0.057(4) 0.000
O6 0.163(6) 0.096(4) 0.099(4) 0.000 0.050(4) 0.000
C11 0.078(3) 0.073(3) 0.079(3) 0.000(2) 0.028(2) 0.004(2)
C15 0.082(3) 0.077(3) 0.090(3) 0.000(2) 0.040(2) 0.002(2)
C1 0.082(3) 0.075(3) 0.079(3) 0.000(2) 0.034(2) -0.001(2)
C12 0.089(3) 0.076(3) 0.076(3) 0.000(2) 0.032(2) -0.001(2)
C22 0.086(3) 0.077(3) 0.079(3) -0.002(2) 0.034(2) -0.001(2)
C21 0.075(3) 0.079(3) 0.080(3) 0.002(2) 0.030(2) 0.006(2)
C16 0.085(3) 0.079(3) 0.079(3) 0.001(2) 0.033(2) 0.004(2)
C13 0.086(3) 0.085(3) 0.076(3) 0.000(2) 0.027(2) -0.001(2)
C14 0.082(3) 0.084(3) 0.086(3) -0.002(2) 0.029(2) 0.002(2)
C23 0.080(3) 0.089(3) 0.090(3) -0.001(2) 0.034(2) 0.003(2)
C26 0.087(3) 0.088(3) 0.081(3) -0.001(2) 0.036(2) 0.001(2)
C24 0.078(3) 0.100(4) 0.088(3) 0.003(3) 0.025(2) 0.004(2)
C25 0.083(3) 0.105(4) 0.080(3) 0.003(2) 0.028(2) 0.002(3)
C27 0.096(3) 0.100(4) 0.083(3) 0.005(2) 0.041(2) 0.008(3)

loop_
_atom_type_symbol
_atom_type_description
_atom_type_scat_dispersion_real
_atom_type_scat_dispersion_imag
_atom_type_scat_source
C C 0.0033 0.0016 'International Tables Vol C Tables 4.2.6.8 and 6.1.1.4'
H H 0.0000 0.0000 'International Tables Vol C Tables 4.2.6.8 and 6.1.1.4'
N N 0.0061 0.0033 'International Tables Vol C Tables 4.2.6.8 and 6.1.1.4'
O O 0.0106 0.0060 'International Tables Vol C Tables 4.2.6.8 and 6.1.1.4'

loop_
_geom_angle_atom_site_label_1
_geom_angle_atom_site_label_2
_geom_angle_atom_site_label_3
_geom_angle
_geom_angle_site_symmetry_1
_geom_angle_site_symmetry_3
_geom_angle_publ_flag
C22 O4 C27 117.4(4) . . ?
C1 N1 C21 129.1(4) . . ?
C1 N1 H1 115.5 . . ?
C21 N1 H1 115.5 . . ?
O2 N2 O3 122.2(4) . . ?
O2 N2 C15 120.2(4) . . ?
O3 N2 C15 117.6(4) . . ?
C16 C11 C1 118.9(4) . . ?
C16 C11 C12 120.1(4) . . ?
C1 C11 C12 120.9(4) . . ?
C16 C15 C14 121.7(4) . . ?
C16 C15 N2 119.2(4) . . ?
C14 C15 N2 119.1(4) . . ?
N1 C1 C11 120.7(4) . . ?
N1 C1 H1A 119.6 . . ?
C11 C1 H1A 119.6 . . ?
O1 C12 C13 122.3(4) . . ?
O1 C12 C11 121.2(4) . . ?
C13 C12 C11 116.5(4) . . ?
O4 C22 C23 125.0(4) . . ?
O4 C22 C21 114.6(4) . . ?
C23 C22 C21 120.3(4) . . ?
C26 C21 C22 120.0(4) . . ?
C26 C21 N1 124.6(4) . . ?
C22 C21 N1 115.4(4) . . ?
C15 C16 C11 119.7(4) . . ?
C15 C16 H16 120.1 . . ?
C11 C16 H16 120.1 . . ?
C14 C13 C12 122.2(4) . . ?
C14 C13 H13 118.9 . . ?
C12 C13 H13 118.9 . . ?
C13 C14 C15 119.6(4) . . ?
C13 C14 H14 120.2 . . ?
C15 C14 H14 120.2 . . ?
C24 C23 C22 118.4(5) . . ?
C24 C23 H23 120.8 . . ?
C22 C23 H23 120.8 . . ?
C21 C26 C25 119.7(4) . . ?
C21 C26 H26 120.2 . . ?
C25 C26 H26 120.2 . . ?
C23 C24 C25 121.4(5) . . ?
C23 C24 H24 119.3 . . ?
C25 C24 H24 119.3 . . ?
C26 C25 C24 120.1(5) . . ?
C26 C25 H25 120.0 . . ?
C24 C25 H25 120.0 . . ?
O4 C27 H27A 109.5 . . ?
O4 C27 H27B 109.5 . . ?
H27A C27 H27B 109.5 . . ?
O4 C27 H27C 109.5 . . ?
H27A C27 H27C 109.5 . . ?
H27B C27 H27C 109.5 . . ?

loop_
_geom_bond_atom_site_label_1
_geom_bond_atom_site_label_2
_geom_bond_distance
_geom_bond_site_symmetry_2
_geom_bond_publ_flag
O1 C12 1.286(6) . ?
O4 C22 1.368(5) . ?
O4 C27 1.440(6) . ?
O2 N2 1.226(5) . ?
N1 C1 1.306(6) . ?
N1 C21 1.410(6) . ?
N1 H1 0.8800 . ?
O3 N2 1.242(5) . ?
N2 C15 1.440(6) . ?
O5 H5WA 0.92(7) . ?
O6 H6WA 1.16(11) . ?
C11 C16 1.396(6) . ?
C11 C1 1.417(6) . ?
C11 C12 1.452(6) . ?
C15 C16 1.367(7) . ?
C15 C14 1.400(7) . ?
C1 H1A 0.9500 . ?
C12 C13 1.420(7) . ?
C22 C23 1.393(7) . ?
C22 C21 1.401(6) . ?
C21 C26 1.377(6) . ?
C16 H16 0.9500 . ?
C13 C14 1.354(7) . ?
C13 H13 0.9500 . ?
C14 H14 0.9500 . ?
C23 C24 1.379(7) . ?
C23 H23 0.9500 . ?
C26 C25 1.381(7) . ?
C26 H26 0.9500 . ?
C24 C25 1.383(7) . ?
C24 H24 0.9500 . ?
C25 H25 0.9500 . ?
C27 H27A 0.9800 . ?
C27 H27B 0.9800 . ?
C27 H27C 0.9800 . ?

loop_
_geom_hbond_atom_site_label_D
_geom_hbond_atom_site_label_H
_geom_hbond_atom_site_label_A
_geom_hbond_distance_DH
_geom_hbond_distance_HA
_geom_hbond_distance_DA
_geom_hbond_angle_DHA
_geom_hbond_site_symmetry_A
N1 H1 O1 0.88 1.82 2.559(5) 140.7 .
N1 H1 O4 0.88 2.14 2.576(5) 109.7 .
C1 H1A O5 0.95 2.59 3.305(6) 132.7 5_666
C16 H16 O6 0.95 2.55 3.276(5) 133.1 5_656
C23 H23 O3 0.95 2.39 3.335(6) 175.3 3_455
O5 H5WA O1 0.92(7) 1.98(8) 2.890(5) 169(7) .
O6 H6WA O1 1.16(11) 1.71(11) 2.865(5) 169(9) .
